data_7045253
loop_
_publ_author_name
'Liu, Guang-Ning'
'Zhao, Ruo-Yu'
'Xu, Hong'
'Wang, Zi-Han'
'Liu, Qi-Sheng'
'Shahid, Malik Zeeshan'
'Miao, Jin-Ling'
'Chen, Guozhu'
'Li, Cuncheng'

_publ_section_title
;
 The structures, water stabilities and photoluminescence properties of two
 types of iodocuprate(i)-based hybrids.
;
_journal_issue 7
_journal_name_full 'Dalton transactions (Cambridge, England : 2003)'
_journal_page_first 2306
_journal_page_last 2317
_journal_paper_doi 10.1039/c7dt04558a
_journal_volume 47
_journal_year 2018
_chemical_formula_moiety 'Cu I3, 2(C7 H8 N)'
_chemical_formula_sum 'C14 H16 Cu I3 N2'
_chemical_formula_weight 656.53
_space_group_crystal_system monoclinic
_space_group_IT_number 14
_space_group_name_Hall '-P 2yn'
_space_group_name_H-M_alt 'P 1 21/n 1'
_symmetry_space_group_name_Hall '-P 2yn'
_symmetry_space_group_name_H-M 'P 1 21/n 1'
_atom_sites_solution_hydrogens geom
_atom_sites_solution_primary direct
_audit_creation_date 2017-06-14
_audit_creation_method
;
Olex2 1.2
(compiled 2017.03.28 svn.r3405 for OlexSys, GUI svn.r5337)
;
_audit_update_record
;
2017-09-12 deposited with the CCDC.
2018-01-11 downloaded from the CCDC.
;
_cell_angle_alpha 90
_cell_angle_beta 96.273(7)
_cell_angle_gamma 90
_cell_formula_units_Z 4
_cell_length_a 9.6963(6)
_cell_length_b 7.7917(6)
_cell_length_c 25.1334(17)
_cell_measurement_reflns_used 3715
_cell_measurement_temperature 293(2)
_cell_measurement_theta_max 28.5240
_cell_measurement_theta_min 3.6110
_cell_volume 1887.5(2)
_computing_cell_refinement
;
CrysAlisPro, Agilent Technologies,
Version 1.171.37.35 (release 13-08-2014 CrysAlis171 .NET)
(compiled Aug 13 2014,18:06:01)
;
_computing_data_collection
;
CrysAlisPro, Agilent Technologies,
Version 1.171.37.35 (release 13-08-2014 CrysAlis171 .NET)
(compiled Aug 13 2014,18:06:01)
;
_computing_data_reduction
;
CrysAlisPro, Agilent Technologies,
Version 1.171.37.35 (release 13-08-2014 CrysAlis171 .NET)
(compiled Aug 13 2014,18:06:01)
;
_computing_molecular_graphics 'Olex2 (Dolomanov et al., 2009)'
_computing_publication_material 'Olex2 (Dolomanov et al., 2009)'
_computing_structure_refinement 'XL (Sheldrick, 2008)'
_computing_structure_solution 'SIR2004 (Burla et al., 2007)'
_diffrn_ambient_temperature 293(2)
_diffrn_measured_fraction_theta_full 0.996
_diffrn_measured_fraction_theta_max 0.996
_diffrn_measurement_device_type 'multiwire proportional'
_diffrn_measurement_method 'phi and omega scans'
_diffrn_radiation_monochromator graphite
_diffrn_radiation_type MoK\a
_diffrn_radiation_wavelength 0.71073
_diffrn_reflns_av_R_equivalents 0.0745
_diffrn_reflns_av_unetI/netI 0.0630
_diffrn_reflns_Laue_measured_fraction_full 0.996
_diffrn_reflns_Laue_measured_fraction_max 0.996
_diffrn_reflns_limit_h_max 11
_diffrn_reflns_limit_h_min -11
_diffrn_reflns_limit_k_max 9
_diffrn_reflns_limit_k_min -9
_diffrn_reflns_limit_l_max 29
_diffrn_reflns_limit_l_min -30
_diffrn_reflns_number 10317
_diffrn_reflns_point_group_measured_fraction_full 0.996
_diffrn_reflns_point_group_measured_fraction_max 0.996
_diffrn_reflns_theta_full 25.500
_diffrn_reflns_theta_max 25.500
_diffrn_reflns_theta_min 3.262
_exptl_absorpt_coefficient_mu 6.057
_exptl_absorpt_correction_T_max 1.00000
_exptl_absorpt_correction_T_min 0.31444
_exptl_absorpt_correction_type multi-scan
_exptl_absorpt_process_details
;
CrysAlisPro, Agilent Technologies,
Version 1.171.37.35 (release 13-08-2014 CrysAlis171 .NET)
(compiled Aug 13 2014,18:06:01)
Empirical absorption correction using spherical harmonics,
 implemented in SCALE3 ABSPACK scaling algorithm.
;
_exptl_crystal_colour black
_exptl_crystal_colour_primary black
_exptl_crystal_density_diffrn 2.310
_exptl_crystal_description prism
_exptl_crystal_F_000 1208
_exptl_crystal_size_max 0.26
_exptl_crystal_size_mid 0.24
_exptl_crystal_size_min 0.2
_refine_diff_density_max 1.131
_refine_diff_density_min -1.270
_refine_diff_density_rms 0.190
_refine_ls_extinction_method none
_refine_ls_goodness_of_fit_ref 1.017
_refine_ls_hydrogen_treatment constr
_refine_ls_matrix_type full
_refine_ls_number_parameters 183
_refine_ls_number_reflns 3506
_refine_ls_number_restraints 0
_refine_ls_restrained_S_all 1.017
_refine_ls_R_factor_all 0.0621
_refine_ls_R_factor_gt 0.0411
_refine_ls_shift/su_max 0.003
_refine_ls_shift/su_mean 0.000
_refine_ls_structure_factor_coef Fsqd
_refine_ls_weighting_details 'w=1/[\s^2^(Fo^2^)+(0.0461P)^2^] where P=(Fo^2^+2Fc^2^)/3'
_refine_ls_weighting_scheme calc
_refine_ls_wR_factor_gt 0.0918
_refine_ls_wR_factor_ref 0.1060
_reflns_Friedel_coverage 0.000
_reflns_number_gt 2695
_reflns_number_total 3506
_reflns_threshold_expression 'I > 2\s(I)'
_cod_data_source_file c7dt04558a2.cif
_cod_data_source_block compound_1
_cod_depositor_comments 'Adding full bibliography for 7045253--7045258.cif.'
_cod_database_code 7045253
_shelx_shelxl_version_number 2014/7
_shelx_space_group_comment
;
The symmetry employed for this shelxl refinement is uniquely defined
by the following loop, which should always be used as a source of
symmetry information in preference to the above space-group names.
They are only intended as comments.
;
_shelx_estimated_absorpt_t_max 'not measured'
_shelx_estimated_absorpt_t_min 'not measured'
_olex2_refinement_description
;
1. Fixed Uiso
 At 1.2 times of:
  All C(H) groups
 At 1.5 times of:
  All C(H,H,H) groups
2.a Aromatic/amide H refined with riding coordinates:
 C1(H1), C2(H2), C4(H4), C5(H5), C6(H6), C8(H8), C9(H9), C11(H11), C12(H12),
 C13(H13)
2.b Idealised Me refined as rotating group:
 C7(H7A,H7B,H7C), C14(H14A,H14B,H14C)
;
_olex2_submission_special_instructions 'No special instructions were received'

loop_
_space_group_symop_operation_xyz
'x, y, z'
'-x+1/2, y+1/2, -z+1/2'
'-x, -y, -z'
'x-1/2, -y-1/2, z-1/2'

loop_
_atom_site_label
_atom_site_type_symbol
_atom_site_fract_x
_atom_site_fract_y
_atom_site_fract_z
_atom_site_U_iso_or_equiv
_atom_site_adp_type
_atom_site_occupancy
_atom_site_site_symmetry_order
_atom_site_calc_flag
_atom_site_refinement_flags_posn
I1 I 0.42567(2) 1.29285(3) 0.54992(2) 0.04647(6) Uani 1 1 d .
I2 I 0.72043(2) 0.92026(3) 0.63263(2) 0.05176(7) Uani 1 1 d .
I3 I 0.37942(3) 1.12944(3) 0.71497(2) 0.05598(7) Uani 1 1 d .
Cu1 Cu 0.50509(4) 1.11011(5) 0.63123(2) 0.04841(12) Uani 1 1 d .
N1 N 0.3096(3) 0.7207(3) 0.62583(10) 0.0389(7) Uani 1 1 d .
N2 N 0.8667(3) 0.3646(4) 0.66708(11) 0.0447(8) Uani 1 1 d .
C1 C 0.3587(3) 0.7522(4) 0.57839(13) 0.0418(9) Uani 1 1 d .
H1 H 0.4469 0.7135 0.5731 0.050 Uiso 1 1 calc R
C2 C 0.2826(3) 0.8389(4) 0.53818(13) 0.0387(9) Uani 1 1 d .
H2 H 0.3199 0.8611 0.5063 0.046 Uiso 1 1 calc R
C3 C 0.1489(3) 0.8945(4) 0.54493(13) 0.0377(9) Uani 1 1 d .
C4 C 0.0672(3) 0.9824(4) 0.50044(13) 0.0423(9) Uani 1 1 d .
H4 H 0.1121 1.0154 0.4712 0.051 Uiso 1 1 calc R
C5 C 0.1015(3) 0.8624(4) 0.59457(13) 0.0435(9) Uani 1 1 d .
H5 H 0.0137 0.8998 0.6009 0.052 Uiso 1 1 calc R
C6 C 0.1817(3) 0.7777(4) 0.63352(13) 0.0435(9) Uani 1 1 d .
H6 H 0.1480 0.7583 0.6663 0.052 Uiso 1 1 calc R
C7 C 0.3938(4) 0.6286(5) 0.66912(15) 0.0582(12) Uani 1 1 d .
H7A H 0.4137 0.5151 0.6573 0.087 Uiso 1 1 calc GR
H7B H 0.3434 0.6214 0.6999 0.087 Uiso 1 1 calc GR
H7C H 0.4791 0.6894 0.6785 0.087 Uiso 1 1 calc GR
C8 C 0.9984(4) 0.3242(5) 0.66117(14) 0.0539(11) Uani 1 1 d .
H8 H 1.0548 0.2787 0.6900 0.065 Uiso 1 1 calc R
C9 C 1.0511(3) 0.3484(4) 0.61398(13) 0.0479(10) Uani 1 1 d .
H9 H 1.1418 0.3158 0.6103 0.058 Uiso 1 1 calc R
C10 C 0.9687(3) 0.4229(4) 0.57054(14) 0.0410(9) Uani 1 1 d .
C11 C 1.0310(3) 0.4575(4) 0.52094(13) 0.0438(10) Uani 1 1 d .
H11 H 1.1204 0.4170 0.5186 0.053 Uiso 1 1 calc R
C12 C 0.8331(3) 0.4612(5) 0.57799(14) 0.0509(10) Uani 1 1 d .
H12 H 0.7744 0.5087 0.5501 0.061 Uiso 1 1 calc R
C13 C 0.7853(4) 0.4298(5) 0.62569(14) 0.0543(11) Uani 1 1 d .
H13 H 0.6932 0.4544 0.6297 0.065 Uiso 1 1 calc R
C14 C 0.8123(4) 0.3372(6) 0.71913(15) 0.0724(14) Uani 1 1 d .
H14A H 0.7209 0.3856 0.7179 0.109 Uiso 1 1 calc GR
H14B H 0.8724 0.3919 0.7470 0.109 Uiso 1 1 calc GR
H14C H 0.8081 0.2164 0.7263 0.109 Uiso 1 1 calc GR

loop_
_atom_site_aniso_label
_atom_site_aniso_U_11
_atom_site_aniso_U_22
_atom_site_aniso_U_33
_atom_site_aniso_U_23
_atom_site_aniso_U_13
_atom_site_aniso_U_12
I1 0.04693(11) 0.05111(13) 0.04291(11) 0.00589(11) 0.01184(10) 0.00792(10)
I2 0.04399(11) 0.05895(14) 0.05546(13) 0.00045(12) 0.01950(10) 0.00757(10)
I3 0.06411(14) 0.06399(15) 0.04306(12) 0.00538(11) 0.02048(11) 0.01704(11)
Cu1 0.0508(2) 0.0485(2) 0.0475(2) 0.0032(2) 0.0120(2) 0.0013(2)
N1 0.0444(14) 0.0358(13) 0.0367(14) -0.0004(12) 0.0053(12) -0.0030(12)
N2 0.0451(14) 0.0544(16) 0.0354(14) -0.0061(13) 0.0079(12) -0.0100(13)
C1 0.0387(15) 0.0403(17) 0.0491(18) -0.0073(16) 0.0166(14) -0.0028(14)
C2 0.0359(15) 0.0433(17) 0.0391(16) 0.0014(15) 0.0136(13) -0.0018(14)
C3 0.0407(16) 0.0338(16) 0.0396(16) -0.0050(14) 0.0097(14) -0.0034(14)
C4 0.0421(15) 0.0472(18) 0.0401(16) -0.0055(16) 0.0163(14) -0.0021(16)
C5 0.0305(14) 0.058(2) 0.0445(17) -0.0041(17) 0.0155(13) 0.0015(14)
C6 0.0361(15) 0.056(2) 0.0418(17) -0.0065(16) 0.0181(14) 0.0018(16)
C7 0.071(2) 0.054(2) 0.049(2) 0.0132(18) 0.0059(19) 0.0067(18)
C8 0.0448(18) 0.073(2) 0.0433(18) 0.0068(19) 0.0014(16) 0.0017(18)
C9 0.0409(17) 0.060(2) 0.0425(18) 0.0023(18) 0.0046(15) 0.0076(16)
C10 0.0450(17) 0.0287(15) 0.0477(18) -0.0027(15) -0.0021(15) -0.0078(14)
C11 0.0330(16) 0.0455(18) 0.0529(19) 0.0014(16) 0.0041(15) 0.0005(15)
C12 0.0438(18) 0.063(2) 0.0452(19) 0.0033(18) -0.0004(16) 0.0119(17)
C13 0.0465(18) 0.068(2) 0.050(2) 0.0006(19) 0.0101(17) 0.0027(18)
C14 0.074(3) 0.106(3) 0.0393(19) -0.004(2) 0.0176(19) -0.017(2)

loop_
_atom_type_symbol
_atom_type_description
_atom_type_scat_dispersion_real
_atom_type_scat_dispersion_imag
_atom_type_scat_source
C C 0.0033 0.0016 'International Tables Vol C Tables 4.2.6.8 and 6.1.1.4'
H H 0.0000 0.0000 'International Tables Vol C Tables 4.2.6.8 and 6.1.1.4'
N N 0.0061 0.0033 'International Tables Vol C Tables 4.2.6.8 and 6.1.1.4'
Cu Cu 0.3201 1.2651 'International Tables Vol C Tables 4.2.6.8 and 6.1.1.4'
I I -0.4742 1.8119 'International Tables Vol C Tables 4.2.6.8 and 6.1.1.4'

loop_
_geom_angle_atom_site_label_1
_geom_angle_atom_site_label_2
_geom_angle_atom_site_label_3
_geom_angle
_geom_angle_site_symmetry_1
I1 Cu1 I2 120.72(2) .
I1 Cu1 I3 120.060(19) .
I3 Cu1 I2 119.099(19) .
C1 N1 C7 121.3(3) .
C6 N1 C1 118.9(3) .
C6 N1 C7 119.8(3) .
C8 N2 C14 120.1(3) .
C13 N2 C8 119.5(3) .
C13 N2 C14 120.4(3) .
N1 C1 H1 119.0 .
N1 C1 C2 121.9(3) .
C2 C1 H1 119.0 .
C1 C2 H2 120.0 .
C1 C2 C3 119.9(3) .
C3 C2 H2 120.0 .
C2 C3 C4 118.9(3) .
C2 C3 C5 117.0(3) .
C5 C3 C4 124.1(3) .
C3 C4 H4 118.1 .
C4 C4 C3 123.7(4) 3_576
C4 C4 H4 118.1 3_576
C3 C5 H5 119.5 .
C6 C5 C3 120.9(3) .
C6 C5 H5 119.5 .
N1 C6 C5 121.4(3) .
N1 C6 H6 119.3 .
C5 C6 H6 119.3 .
N1 C7 H7A 109.5 .
N1 C7 H7B 109.5 .
N1 C7 H7C 109.5 .
H7A C7 H7B 109.5 .
H7A C7 H7C 109.5 .
H7B C7 H7C 109.5 .
N2 C8 H8 119.3 .
N2 C8 C9 121.3(3) .
C9 C8 H8 119.3 .
C8 C9 H9 120.0 .
C8 C9 C10 120.0(3) .
C10 C9 H9 120.0 .
C9 C10 C11 118.9(3) .
C12 C10 C9 116.9(3) .
C12 C10 C11 124.2(3) .
C10 C11 H11 117.6 .
C11 C11 C10 124.8(4) 3_766
C11 C11 H11 117.6 3_766
C10 C12 H12 119.9 .
C13 C12 C10 120.3(3) .
C13 C12 H12 119.9 .
N2 C13 C12 121.9(3) .
N2 C13 H13 119.1 .
C12 C13 H13 119.1 .
N2 C14 H14A 109.5 .
N2 C14 H14B 109.5 .
N2 C14 H14C 109.5 .
H14A C14 H14B 109.5 .
H14A C14 H14C 109.5 .
H14B C14 H14C 109.5 .

loop_
_geom_bond_atom_site_label_1
_geom_bond_atom_site_label_2
_geom_bond_distance
_geom_bond_site_symmetry_2
I1 Cu1 2.5403(5) .
I2 Cu1 2.5560(5) .
I3 Cu1 2.5490(5) .
N1 C1 1.354(4) .
N1 C6 1.351(4) .
N1 C7 1.473(4) .
N2 C8 1.339(5) .
N2 C13 1.336(4) .
N2 C14 1.479(5) .
C1 H1 0.9300 .
C1 C2 1.363(4) .
C2 H2 0.9300 .
C2 C3 1.395(4) .
C3 C4 1.467(4) .
C3 C5 1.398(5) .
C4 C4 1.330(6) 3_576
C4 H4 0.9300 .
C5 H5 0.9300 .
C5 C6 1.354(4) .
C6 H6 0.9300 .
C7 H7A 0.9600 .
C7 H7B 0.9600 .
C7 H7C 0.9600 .
C8 H8 0.9300 .
C8 C9 1.355(5) .
C9 H9 0.9300 .
C9 C10 1.406(4) .
C10 C11 1.469(5) .
C10 C12 1.380(5) .
C11 C11 1.330(6) 3_766
C11 H11 0.9300 .
C12 H12 0.9300 .
C12 C13 1.354(5) .
C13 H13 0.9300 .
C14 H14A 0.9600 .
C14 H14B 0.9600 .
C14 H14C 0.9600 .

loop_
_geom_torsion_atom_site_label_1
_geom_torsion_atom_site_label_2
_geom_torsion_atom_site_label_3
_geom_torsion_atom_site_label_4
_geom_torsion
_geom_torsion_site_symmetry_4
N1 C1 C2 C3 -1.5(5) .
N2 C8 C9 C10 2.3(5) .
C1 N1 C6 C5 1.1(5) .
C1 C2 C3 C4 -177.9(3) .
C1 C2 C3 C5 2.3(4) .
C2 C3 C4 C4 169.6(4) 3_576
C2 C3 C5 C6 -1.5(5) .
C3 C5 C6 N1 -0.2(5) .
C4 C3 C5 C6 178.8(3) .
C5 C3 C4 C4 -10.7(6) 3_576
C6 N1 C1 C2 -0.3(5) .
C7 N1 C1 C2 -179.2(3) .
C7 N1 C6 C5 -179.9(3) .
C8 N2 C13 C12 -1.9(5) .
C8 C9 C10 C11 176.2(3) .
C8 C9 C10 C12 -2.8(5) .
C9 C10 C11 C11 -173.0(4) 3_766
C9 C10 C12 C13 1.1(5) .
C10 C12 C13 N2 1.2(6) .
C11 C10 C12 C13 -177.9(3) .
C12 C10 C11 C11 6.0(6) 3_766
C13 N2 C8 C9 0.1(5) .
C14 N2 C8 C9 -179.8(4) .
C14 N2 C13 C12 178.0(4) .
